data_7715504
loop_
_publ_author_name
'Tran, Phuong M.'
'Wang, Yuzhong'
'Lahm, Mitchell E.'
'Wei, Pingrong'
'Schaefer, 3rd, Henry F'
'Robinson, Gregory H.'

_publ_section_title
;
 Unusual nucleophilic reactivity of a dithiolene-based N-heterocyclic
 silane.
;
_journal_issue 14
_journal_name_full 'Dalton transactions (Cambridge, England : 2003)'
_journal_page_first 6178
_journal_page_last 6183
_journal_paper_doi 10.1039/d3dt03843b
_journal_volume 53
_journal_year 2024
_chemical_formula_sum 'C26 H36 B2 Br4 N2'
_chemical_formula_weight 717.83
_space_group_crystal_system triclinic
_space_group_IT_number 2
_space_group_name_Hall '-P 1'
_space_group_name_H-M_alt 'P -1'
_atom_sites_solution_hydrogens geom
_audit_creation_method SHELXL-2018/3
_audit_update_record
;
2023-09-12 deposited with the CCDC.	2024-03-20 downloaded from the CCDC.
;
_cell_angle_alpha 73.361(5)
_cell_angle_beta 89.927(4)
_cell_angle_gamma 64.433(4)
_cell_formula_units_Z 2
_cell_length_a 10.8955(14)
_cell_length_b 12.618(2)
_cell_length_c 12.7576(15)
_cell_measurement_reflns_used 9751
_cell_measurement_temperature 135(2)
_cell_measurement_theta_max 27.45
_cell_measurement_theta_min 2.49
_cell_volume 1500.7(4)
_computing_cell_refinement 'Bruker SAINT'
_computing_data_collection 'Bruker APEX3'
_computing_data_reduction 'Bruker SAINT'
_computing_molecular_graphics 'Bruker SHELXTL'
_computing_publication_material 'Bruker SHELXTL'
_computing_structure_refinement 'SHELXL-2018/3 (Sheldrick, 2018)'
_computing_structure_solution 'SHELXT 2014/5 (Sheldrick, 2014)'
_diffrn_ambient_temperature 135(2)
_diffrn_measured_fraction_theta_full 0.999
_diffrn_measured_fraction_theta_max 0.999
_diffrn_measurement_device_type 'Bruker D8 Quest PHOTON 100 CMOS'
_diffrn_measurement_method 'Omega/phi scans'
_diffrn_radiation_type MoK\a
_diffrn_radiation_wavelength 0.71073
_diffrn_reflns_av_R_equivalents 0.0741
_diffrn_reflns_av_unetI/netI 0.0535
_diffrn_reflns_Laue_measured_fraction_full 0.999
_diffrn_reflns_Laue_measured_fraction_max 0.999
_diffrn_reflns_limit_h_max 13
_diffrn_reflns_limit_h_min -13
_diffrn_reflns_limit_k_max 16
_diffrn_reflns_limit_k_min -16
_diffrn_reflns_limit_l_max 16
_diffrn_reflns_limit_l_min -16
_diffrn_reflns_number 45339
_diffrn_reflns_point_group_measured_fraction_full 0.999
_diffrn_reflns_point_group_measured_fraction_max 0.999
_diffrn_reflns_theta_full 25.242
_diffrn_reflns_theta_max 27.100
_diffrn_reflns_theta_min 1.886
_diffrn_source Imus
_exptl_absorpt_coefficient_mu 5.381
_exptl_absorpt_correction_T_max 0.7456
_exptl_absorpt_correction_T_min 0.3306
_exptl_absorpt_correction_type multi-scan
_exptl_absorpt_process_details 'BRUKER SADABS'
_exptl_crystal_colour colorless
_exptl_crystal_density_diffrn 1.589
_exptl_crystal_description plate
_exptl_crystal_F_000 712
_exptl_crystal_size_max 0.300
_exptl_crystal_size_mid 0.240
_exptl_crystal_size_min 0.160
_refine_diff_density_max 0.714
_refine_diff_density_min -1.173
_refine_diff_density_rms 0.125
_refine_ls_extinction_method none
_refine_ls_goodness_of_fit_ref 1.015
_refine_ls_hydrogen_treatment constr
_refine_ls_matrix_type full
_refine_ls_number_parameters 308
_refine_ls_number_reflns 6613
_refine_ls_number_restraints 12
_refine_ls_restrained_S_all 1.016
_refine_ls_R_factor_all 0.0627
_refine_ls_R_factor_gt 0.0441
_refine_ls_shift/su_max 0.000
_refine_ls_shift/su_mean 0.000
_refine_ls_structure_factor_coef Fsqd
_refine_ls_weighting_details 'w=1/[\s^2^(Fo^2^)+(0.0647P)^2^+2.2327P] where P=(Fo^2^+2Fc^2^)/3'
_refine_ls_weighting_scheme calc
_refine_ls_wR_factor_gt 0.1105
_refine_ls_wR_factor_ref 0.1206
_reflns_Friedel_coverage 0.000
_reflns_number_gt 5372
_reflns_number_total 6613
_reflns_threshold_expression 'I > 2\s(I)'
_cod_data_source_file d3dt03843b2.cif
_cod_data_source_block k1_a
_cod_depositor_comments 'Adding full bibliography for 7715503--7715508.cif.'
_cod_database_code 7715504
_shelx_shelxl_version_number 2018/3
_shelx_space_group_comment
;
The symmetry employed for this shelxl refinement is uniquely defined
by the following loop, which should always be used as a source of
symmetry information in preference to the above space-group names.
They are only intended as comments.
;
_shelx_estimated_absorpt_t_min 0.295
_shelx_estimated_absorpt_t_max 0.480

loop_
_space_group_symop_operation_xyz
'x, y, z'
'-x, -y, -z'

loop_
_atom_site_label
_atom_site_type_symbol
_atom_site_fract_x
_atom_site_fract_y
_atom_site_fract_z
_atom_site_U_iso_or_equiv
_atom_site_adp_type
_atom_site_occupancy
_atom_site_site_symmetry_order
_atom_site_calc_flag
_atom_site_refinement_flags_posn
_atom_site_refinement_flags_adp
_atom_site_refinement_flags_occupancy
_atom_site_disorder_assembly
_atom_site_disorder_group
Br1 Br 0.34489(9) 0.86575(5) 0.69085(5) 0.03543(19) Uani 1 1 d . . . . .
Br2 Br 0.48193(11) 0.58237(5) 0.68248(5) 0.0420(2) Uani 1 1 d . . . . .
Br3 Br 1.20761(9) 0.13009(5) 0.40357(5) 0.03272(18) Uani 1 1 d . . . . .
Br4 Br 1.06425(10) 0.41221(5) 0.23089(4) 0.0385(2) Uani 1 1 d . . . . .
B1 B 0.4215(7) 0.6930(5) 0.7689(5) 0.0167(12) Uani 1 1 d . U . . .
B2 B 1.1131(7) 0.3049(5) 0.3809(4) 0.0163(12) Uani 1 1 d . . . . .
N1 N 0.4358(4) 0.6490(3) 0.8833(3) 0.0115(9) Uani 1 1 d . . . . .
N2 N 1.0831(4) 0.3505(3) 0.4687(3) 0.0104(8) Uani 1 1 d . . . . .
C1 C 0.4940(5) 0.5205(4) 0.9460(4) 0.0112(10) Uani 1 1 d . . . . .
H1 H 0.525725 0.461610 0.907335 0.013 Uiso 1 1 calc R U . . .
C2 C 0.3884(5) 0.7328(4) 0.9482(3) 0.0110(10) Uani 1 1 d . . . . .
C3 C 0.2551(5) 0.7690(4) 0.9766(4) 0.0108(10) Uani 1 1 d . . . . .
C4 C 0.2147(6) 0.8439(5) 1.0445(4) 0.0158(11) Uani 1 1 d . . . . .
H4 H 0.125202 0.869599 1.065286 0.019 Uiso 1 1 calc R U . . .
C5 C 0.3039(6) 0.8810(4) 1.0818(4) 0.0181(12) Uani 1 1 d . . . . .
H5 H 0.275792 0.931230 1.128680 0.022 Uiso 1 1 calc R U . . .
C6 C 0.4327(6) 0.8457(5) 1.0513(5) 0.0156(11) Uani 1 1 d . . . . .
H6 H 0.492346 0.872681 1.077041 0.019 Uiso 1 1 calc R U . . .
C7 C 0.4790(5) 0.7700(4) 0.9827(4) 0.0115(10) Uani 1 1 d . . . . .
C8 C 0.6244(6) 0.7296(5) 0.9527(5) 0.0189(12) Uani 1 1 d . . . . .
H8 H 0.633536 0.682991 0.899197 0.023 Uiso 1 1 calc R U . . .
C9 C 0.6490(7) 0.8408(6) 0.8953(6) 0.0325(15) Uani 1 1 d . . . . .
H9A H 0.577959 0.895487 0.831250 0.049 Uiso 1 1 calc R U . . .
H9B H 0.645334 0.886182 0.946965 0.049 Uiso 1 1 calc R U . . .
H9C H 0.739635 0.812433 0.870635 0.049 Uiso 1 1 calc R U . . .
C10 C 0.7323(7) 0.6434(6) 1.0518(6) 0.0310(15) Uani 1 1 d . . . . .
H10A H 0.714599 0.572553 1.087565 0.046 Uiso 1 1 calc R U . . .
H10B H 0.823340 0.614059 1.027986 0.046 Uiso 1 1 calc R U . . .
H10C H 0.729039 0.687809 1.104316 0.046 Uiso 1 1 calc R U . . .
C11 C 0.1546(6) 0.7307(5) 0.9375(5) 0.0181(12) Uani 1 1 d . . . . .
H11 H 0.203086 0.674568 0.893442 0.022 Uiso 1 1 calc R U . . .
C12 C 0.1105(8) 0.6569(6) 1.0347(6) 0.0356(16) Uani 1 1 d . . . . .
H12A H 0.192165 0.585979 1.081873 0.053 Uiso 1 1 calc R U . . .
H12B H 0.058989 0.710377 1.077937 0.053 Uiso 1 1 calc R U . . .
H12C H 0.052090 0.627174 1.006296 0.053 Uiso 1 1 calc R U . . .
C13 C 0.0315(8) 0.8429(6) 0.8605(7) 0.0423(19) Uani 1 1 d . . . . .
H13A H -0.032316 0.815956 0.836145 0.063 Uiso 1 1 calc R U . . .
H13B H -0.015536 0.902201 0.899996 0.063 Uiso 1 1 calc R U . . .
H13C H 0.063326 0.882513 0.796022 0.063 Uiso 1 1 calc R U . . .
C14 C 1.0153(5) 0.4790(4) 0.4575(4) 0.0122(10) Uani 1 1 d . . . . .
H14 H 0.990764 0.537364 0.385444 0.015 Uiso 1 1 calc R U . . .
C15 C 1.1188(5) 0.2663(4) 0.5825(3) 0.0105(10) Uani 1 1 d . . . . .
C16 C 1.0248(5) 0.2289(4) 0.6298(4) 0.0126(10) Uani 1 1 d . . . . .
C17 C 1.0603(6) 0.1534(5) 0.7400(4) 0.0168(11) Uani 1 1 d . . . . .
H17 H 0.996926 0.126260 0.774353 0.020 Uiso 1 1 calc R U . . .
C18 C 1.1823(7) 0.1177(4) 0.7995(4) 0.0206(12) Uani 1 1 d . U . . .
H18 H 1.203378 0.067509 0.874756 0.025 Uiso 1 1 calc R U . . .
C19 C 1.2771(6) 0.1558(5) 0.7483(4) 0.0193(12) Uani 1 1 d . . . . .
H19 H 1.363427 0.129883 0.789358 0.023 Uiso 1 1 calc R U . . .
C20 C 1.2470(5) 0.2312(4) 0.6383(4) 0.0113(10) Uani 1 1 d . . . . .
C21 C 1.3530(6) 0.2706(5) 0.5843(5) 0.0195(12) Uani 1 1 d . . . . .
H21 H 1.316012 0.317037 0.504363 0.023 Uiso 1 1 calc R U . . .
C22 C 1.3750(7) 0.3568(6) 0.6359(6) 0.0298(15) Uani 1 1 d . . . . .
H22A H 1.286785 0.428712 0.629943 0.045 Uiso 1 1 calc R U . . .
H22B H 1.413589 0.312649 0.713972 0.045 Uiso 1 1 calc R U . . .
H22C H 1.438677 0.384654 0.597093 0.045 Uiso 1 1 calc R U . . .
C23 C 1.4882(7) 0.1558(7) 0.5912(7) 0.0391(17) Uani 1 1 d . . . . .
H23A H 1.469964 0.102571 0.557126 0.059 Uiso 1 1 calc R U . . .
H23B H 1.552945 0.181735 0.551924 0.059 Uiso 1 1 calc R U . . .
H23C H 1.527857 0.109729 0.668803 0.059 Uiso 1 1 calc R U . . .
C24 C 0.8866(6) 0.2643(5) 0.5687(5) 0.0213(13) Uani 1 1 d . . . . .
H24 H 0.880392 0.315807 0.491138 0.026 Uiso 1 1 calc R U . . .
C25 C 0.7670(7) 0.3418(7) 0.6190(6) 0.0364(16) Uani 1 1 d . . . . .
H25A H 0.776106 0.414951 0.621662 0.055 Uiso 1 1 calc R U . . .
H25B H 0.680227 0.368060 0.573559 0.055 Uiso 1 1 calc R U . . .
H25C H 0.767807 0.292202 0.694008 0.055 Uiso 1 1 calc R U . . .
C26 C 0.8754(8) 0.1510(7) 0.5635(7) 0.047(2) Uani 1 1 d . . . . .
H26A H 0.785392 0.176067 0.523671 0.070 Uiso 1 1 calc R U . . .
H26B H 0.948020 0.106573 0.524714 0.070 Uiso 1 1 calc R U . . .
H26C H 0.885334 0.096714 0.638624 0.070 Uiso 1 1 calc R U . . .

loop_
_atom_site_aniso_label
_atom_site_aniso_U_11
_atom_site_aniso_U_22
_atom_site_aniso_U_33
_atom_site_aniso_U_23
_atom_site_aniso_U_13
_atom_site_aniso_U_12
Br1 0.0730(5) 0.0108(2) 0.0110(2) 0.00007(18) -0.0011(3) -0.0109(3)
Br2 0.0863(6) 0.0174(3) 0.0133(3) -0.0092(2) 0.0051(3) -0.0128(4)
Br3 0.0590(5) 0.0108(2) 0.0154(3) -0.00642(19) -0.0016(3) -0.0029(3)
Br4 0.0766(5) 0.0166(3) 0.0063(2) -0.00063(19) -0.0003(3) -0.0087(3)
B1 0.025(3) 0.003(2) 0.015(2) -0.0022(18) 0.001(2) -0.001(2)
B2 0.029(4) 0.007(2) 0.008(2) -0.0015(19) -0.002(2) -0.005(2)
N1 0.019(2) 0.0070(17) 0.0076(17) -0.0045(14) 0.0011(17) -0.0037(17)
N2 0.016(2) 0.0036(16) 0.0068(17) -0.0004(13) -0.0018(17) -0.0007(16)
C1 0.012(3) 0.0073(19) 0.014(2) -0.0063(17) 0.0017(19) -0.0024(18)
C2 0.020(3) 0.0051(18) 0.0045(19) -0.0007(15) -0.0027(19) -0.0037(19)
C3 0.014(3) 0.006(2) 0.009(2) -0.0003(18) 0.001(2) -0.003(2)
C4 0.020(3) 0.012(3) 0.010(2) -0.0003(19) 0.002(2) -0.004(2)
C5 0.029(3) 0.011(2) 0.012(2) -0.0050(18) 0.002(2) -0.006(2)
C6 0.023(3) 0.011(2) 0.013(2) -0.006(2) -0.002(2) -0.005(2)
C7 0.015(3) 0.009(2) 0.009(2) -0.0008(18) 0.000(2) -0.005(2)
C8 0.019(3) 0.016(3) 0.026(3) -0.014(2) 0.002(2) -0.007(2)
C9 0.025(4) 0.025(3) 0.048(4) -0.011(3) 0.017(3) -0.013(3)
C10 0.023(3) 0.027(3) 0.036(4) -0.007(3) -0.005(3) -0.007(3)
C11 0.024(3) 0.014(3) 0.018(3) -0.004(2) -0.001(2) -0.011(2)
C12 0.045(4) 0.034(4) 0.042(4) -0.013(3) 0.016(3) -0.029(3)
C13 0.038(4) 0.030(4) 0.052(5) -0.008(3) -0.024(4) -0.013(3)
C14 0.020(3) 0.0040(19) 0.008(2) -0.0003(16) -0.0030(19) -0.0020(19)
C15 0.016(3) 0.0061(19) 0.0052(19) -0.0031(16) -0.0003(19) -0.0003(18)
C16 0.016(3) 0.008(2) 0.013(2) -0.005(2) 0.003(2) -0.004(2)
C17 0.024(3) 0.009(2) 0.015(3) -0.003(2) 0.006(2) -0.006(2)
C18 0.037(3) 0.010(2) 0.008(2) 0.0040(17) 0.000(2) -0.010(2)
C19 0.026(3) 0.017(3) 0.011(2) -0.003(2) -0.006(2) -0.007(2)
C20 0.018(3) 0.010(2) 0.007(2) -0.0032(19) -0.001(2) -0.007(2)
C21 0.025(3) 0.018(3) 0.013(3) 0.000(2) 0.001(2) -0.010(2)
C22 0.037(4) 0.028(3) 0.033(4) -0.009(3) -0.001(3) -0.023(3)
C23 0.029(4) 0.034(4) 0.052(5) -0.016(3) 0.014(3) -0.012(3)
C24 0.021(3) 0.021(3) 0.020(3) -0.005(2) -0.001(2) -0.008(2)
C25 0.028(4) 0.033(4) 0.040(4) -0.008(3) 0.006(3) -0.008(3)
C26 0.037(4) 0.030(4) 0.073(6) -0.015(4) -0.015(4) -0.016(3)

loop_
_atom_type_symbol
_atom_type_description
_atom_type_scat_dispersion_real
_atom_type_scat_dispersion_imag
_atom_type_scat_source
C C 0.0033 0.0016 'International Tables Vol C Tables 4.2.6.8 and 6.1.1.4'
H H 0.0000 0.0000 'International Tables Vol C Tables 4.2.6.8 and 6.1.1.4'
B B 0.0013 0.0007 'International Tables Vol C Tables 4.2.6.8 and 6.1.1.4'
Br Br -0.2901 2.4595 'International Tables Vol C Tables 4.2.6.8 and 6.1.1.4'
N N 0.0061 0.0033 'International Tables Vol C Tables 4.2.6.8 and 6.1.1.4'

loop_
_geom_angle_atom_site_label_1
_geom_angle_atom_site_label_2
_geom_angle_atom_site_label_3
_geom_angle
_geom_angle_site_symmetry_1
_geom_angle_site_symmetry_3
_geom_angle_publ_flag
N1 B1 Br1 121.5(4) . . ?
N1 B1 Br2 121.5(3) . . ?
Br1 B1 Br2 117.0(3) . . ?
N2 B2 Br4 121.8(4) . . ?
N2 B2 Br3 121.3(4) . . ?
Br4 B2 Br3 116.8(3) . . ?
C1 N1 B1 123.8(4) . . ?
C1 N1 C2 114.9(3) . . ?
B1 N1 C2 121.3(4) . . ?
B2 N2 C14 124.1(4) . . ?
B2 N2 C15 120.7(4) . . ?
C14 N2 C15 115.2(3) . . ?
N1 C1 C1 123.5(5) . 2_667 ?
C3 C2 C7 122.9(4) . . ?
C3 C2 N1 118.9(4) . . ?
C7 C2 N1 118.1(5) . . ?
C2 C3 C4 117.9(5) . . ?
C2 C3 C11 123.2(4) . . ?
C4 C3 C11 118.9(5) . . ?
C5 C4 C3 120.5(5) . . ?
C4 C5 C6 120.2(4) . . ?
C7 C6 C5 121.7(5) . . ?
C6 C7 C2 116.8(5) . . ?
C6 C7 C8 120.3(5) . . ?
C2 C7 C8 122.9(4) . . ?
C10 C8 C9 110.8(5) . . ?
C10 C8 C7 112.1(5) . . ?
C9 C8 C7 111.2(4) . . ?
C13 C11 C3 110.8(5) . . ?
C13 C11 C12 112.1(6) . . ?
C3 C11 C12 111.7(5) . . ?
N2 C14 C14 123.2(5) . 2_766 ?
C16 C15 C20 123.3(4) . . ?
C16 C15 N2 119.4(4) . . ?
C20 C15 N2 117.2(4) . . ?
C15 C16 C17 117.6(5) . . ?
C15 C16 C24 123.6(4) . . ?
C17 C16 C24 118.8(5) . . ?
C18 C17 C16 122.0(5) . . ?
C17 C18 C19 119.1(4) . . ?
C20 C19 C18 121.2(5) . . ?
C19 C20 C15 116.7(5) . . ?
C19 C20 C21 120.1(5) . . ?
C15 C20 C21 123.1(4) . . ?
C22 C21 C23 111.9(5) . . ?
C22 C21 C20 111.0(5) . . ?
C23 C21 C20 110.1(5) . . ?
C26 C24 C16 110.9(5) . . ?
C26 C24 C25 110.7(6) . . ?
C16 C24 C25 112.3(5) . . ?

loop_
_geom_bond_atom_site_label_1
_geom_bond_atom_site_label_2
_geom_bond_distance
_geom_bond_site_symmetry_2
_geom_bond_publ_flag
Br1 B1 1.905(5) . ?
Br2 B1 1.919(5) . ?
Br3 B2 1.919(5) . ?
Br4 B2 1.918(5) . ?
B1 N1 1.387(6) . ?
B2 N2 1.378(6) . ?
N1 C1 1.430(5) . ?
N1 C2 1.449(5) . ?
N2 C14 1.425(5) . ?
N2 C15 1.466(5) . ?
C1 C1 1.310(9) 2_667 ?
C2 C3 1.404(8) . ?
C2 C7 1.381(7) . ?
C3 C4 1.395(8) . ?
C3 C11 1.509(8) . ?
C4 C5 1.383(8) . ?
C5 C6 1.370(8) . ?
C6 C7 1.412(7) . ?
C7 C8 1.526(8) . ?
C8 C10 1.509(8) . ?
C8 C9 1.522(8) . ?
C11 C13 1.529(8) . ?
C11 C12 1.537(9) . ?
C14 C14 1.319(9) 2_766 ?
C15 C16 1.374(8) . ?
C15 C20 1.394(7) . ?
C16 C17 1.396(7) . ?
C16 C24 1.516(8) . ?
C17 C18 1.354(9) . ?
C18 C19 1.405(9) . ?
C19 C20 1.396(7) . ?
C20 C21 1.535(8) . ?
C21 C22 1.520(8) . ?
C21 C23 1.537(9) . ?
C24 C26 1.506(9) . ?
C24 C25 1.524(9) . ?

loop_
_geom_torsion_atom_site_label_1
_geom_torsion_atom_site_label_2
_geom_torsion_atom_site_label_3
_geom_torsion_atom_site_label_4
_geom_torsion
_geom_torsion_site_symmetry_1
_geom_torsion_site_symmetry_2
_geom_torsion_site_symmetry_3
_geom_torsion_site_symmetry_4
_geom_torsion_publ_flag
Br1 B1 N1 C1 -179.2(4) . . . . ?
Br2 B1 N1 C1 -0.7(8) . . . . ?
Br1 B1 N1 C2 2.3(8) . . . . ?
Br2 B1 N1 C2 -179.2(4) . . . . ?
Br4 B2 N2 C14 -0.4(8) . . . . ?
Br3 B2 N2 C14 179.0(4) . . . . ?
Br4 B2 N2 C15 178.6(4) . . . . ?
Br3 B2 N2 C15 -2.0(8) . . . . ?
B1 N1 C1 C1 -179.3(7) . . . 2_667 ?
C2 N1 C1 C1 -0.7(9) . . . 2_667 ?
C1 N1 C2 C3 -85.9(5) . . . . ?
B1 N1 C2 C3 92.7(6) . . . . ?
C1 N1 C2 C7 91.8(5) . . . . ?
B1 N1 C2 C7 -89.6(6) . . . . ?
C7 C2 C3 C4 -1.3(7) . . . . ?
N1 C2 C3 C4 176.3(4) . . . . ?
C7 C2 C3 C11 178.8(5) . . . . ?
N1 C2 C3 C11 -3.5(7) . . . . ?
C2 C3 C4 C5 0.2(7) . . . . ?
C11 C3 C4 C5 -179.9(5) . . . . ?
C3 C4 C5 C6 0.7(7) . . . . ?
C4 C5 C6 C7 -0.7(7) . . . . ?
C5 C6 C7 C2 -0.4(7) . . . . ?
C5 C6 C7 C8 -178.4(5) . . . . ?
C3 C2 C7 C6 1.4(7) . . . . ?
N1 C2 C7 C6 -176.3(4) . . . . ?
C3 C2 C7 C8 179.4(5) . . . . ?
N1 C2 C7 C8 1.7(7) . . . . ?
C6 C7 C8 C10 66.5(6) . . . . ?
C2 C7 C8 C10 -111.4(6) . . . . ?
C6 C7 C8 C9 -58.1(7) . . . . ?
C2 C7 C8 C9 123.9(6) . . . . ?
C2 C3 C11 C13 -114.3(6) . . . . ?
C4 C3 C11 C13 65.9(7) . . . . ?
C2 C3 C11 C12 120.0(6) . . . . ?
C4 C3 C11 C12 -59.9(7) . . . . ?
B2 N2 C14 C14 178.5(7) . . . 2_766 ?
C15 N2 C14 C14 -0.6(9) . . . 2_766 ?
B2 N2 C15 C16 -90.9(6) . . . . ?
C14 N2 C15 C16 88.2(5) . . . . ?
B2 N2 C15 C20 91.0(6) . . . . ?
C14 N2 C15 C20 -89.9(5) . . . . ?
C20 C15 C16 C17 0.9(7) . . . . ?
N2 C15 C16 C17 -177.0(4) . . . . ?
C20 C15 C16 C24 -178.5(5) . . . . ?
N2 C15 C16 C24 3.5(7) . . . . ?
C15 C16 C17 C18 0.2(7) . . . . ?
C24 C16 C17 C18 179.7(5) . . . . ?
C16 C17 C18 C19 -1.1(7) . . . . ?
C17 C18 C19 C20 1.0(8) . . . . ?
C18 C19 C20 C15 0.0(7) . . . . ?
C18 C19 C20 C21 -179.5(5) . . . . ?
C16 C15 C20 C19 -1.0(7) . . . . ?
N2 C15 C20 C19 177.0(4) . . . . ?
C16 C15 C20 C21 178.5(5) . . . . ?
N2 C15 C20 C21 -3.5(7) . . . . ?
C19 C20 C21 C22 -67.1(6) . . . . ?
C15 C20 C21 C22 113.3(5) . . . . ?
C19 C20 C21 C23 57.3(7) . . . . ?
C15 C20 C21 C23 -122.2(6) . . . . ?
C15 C16 C24 C26 118.5(6) . . . . ?
C17 C16 C24 C26 -60.9(7) . . . . ?
C15 C16 C24 C25 -117.1(6) . . . . ?
C17 C16 C24 C25 63.5(7) . . . . ?
